data_4332567
loop_
_publ_author_name
'Li, Yamin'
'Xiang, Shengchang'
'Sheng, Tianlu'
'Zhang, Jianjun'
'Hu, Shengmin'
'Fu, Ruibiao'
'Huang, Xihe'
'Wu, Xintao'

_publ_section_title
;
 Two Chiral Metal Clusters Derived from Nucleophilic Addition ofl-proline
 to Di-2-pyridyl Ketone
;
_journal_issue 17
_journal_name_full 'Inorganic Chemistry'
_journal_page_first 6577
_journal_page_last 6579
_journal_paper_doi 10.1021/ic060530h
_journal_volume 45
_journal_year 2006
_chemical_formula_sum 'C54 H66.5 Cl2.5 Co4 N9 Na O30'
_chemical_formula_weight 1669.00
_chemical_name_systematic
; 
 ? 
;
_space_group_IT_number 198
_symmetry_cell_setting cubic
_symmetry_space_group_name_Hall 'P 2ac 2ab 3'
_symmetry_space_group_name_H-M 'P 21 3'
_atom_sites_solution_hydrogens geom
_atom_sites_solution_primary direct
_atom_sites_solution_secondary difmap
_audit_creation_method SHELXL-97
_cell_angle_alpha 90.00
_cell_angle_beta 90.00
_cell_angle_gamma 90.00
_cell_formula_units_Z 8
_cell_length_a 23.917(3)
_cell_length_b 23.917(3)
_cell_length_c 23.917(3)
_cell_measurement_temperature 130.1500
_cell_volume 13681(3)
_computing_cell_refinement 'Bruker XSCANS'
_computing_data_collection 'Bruker XSCANS'
_computing_data_reduction 'Bruker SHELXTL'
_computing_molecular_graphics 'Bruker SHELXTL'
_computing_publication_material 'Bruker SHELXTL'
_computing_structure_refinement 'SHELXL-97 (Sheldrick, 1997)'
_computing_structure_solution 'SHELXS-97 (Sheldrick, 1990)'
_diffrn_ambient_temperature 130.1500
_diffrn_measured_fraction_theta_full 0.997
_diffrn_measured_fraction_theta_max 0.997
_diffrn_measurement_device_type 'Bruker P4'
_diffrn_measurement_method '\w scans'
_diffrn_radiation_monochromator graphite
_diffrn_radiation_source 'fine-focus sealed tube'
_diffrn_radiation_type MoK\a
_diffrn_radiation_wavelength 0.71073
_diffrn_reflns_av_R_equivalents 0.0484
_diffrn_reflns_av_sigmaI/netI 0.0232
_diffrn_reflns_limit_h_max 20
_diffrn_reflns_limit_h_min -28
_diffrn_reflns_limit_k_max 28
_diffrn_reflns_limit_k_min -28
_diffrn_reflns_limit_l_max 27
_diffrn_reflns_limit_l_min -28
_diffrn_reflns_number 87132
_diffrn_reflns_theta_full 25.03
_diffrn_reflns_theta_max 25.03
_diffrn_reflns_theta_min 3.07
_exptl_absorpt_coefficient_mu 1.150
_exptl_absorpt_correction_T_max 1.0000
_exptl_absorpt_correction_T_min 0.8268
_exptl_absorpt_correction_type multi-scan
_exptl_crystal_colour Red
_exptl_crystal_density_diffrn 1.621
_exptl_crystal_density_method 'not measured'
_exptl_crystal_description Prism
_exptl_crystal_F_000 6840
_exptl_crystal_size_max 0.4000
_exptl_crystal_size_mid 0.3500
_exptl_crystal_size_min 0.2000
_refine_diff_density_max 0.890
_refine_diff_density_min -0.740
_refine_diff_density_rms 0.119
_refine_ls_abs_structure_details 'Flack H D (1983), Acta Cryst. A39, 876-881'
_refine_ls_abs_structure_Flack 0.01(2)
_refine_ls_extinction_method none
_refine_ls_goodness_of_fit_ref 1.087
_refine_ls_hydrogen_treatment geom
_refine_ls_matrix_type full
_refine_ls_number_parameters 589
_refine_ls_number_reflns 8099
_refine_ls_number_restraints 20
_refine_ls_restrained_S_all 1.101
_refine_ls_R_factor_all 0.0696
_refine_ls_R_factor_gt 0.0671
_refine_ls_shift/su_max 0.001
_refine_ls_shift/su_mean 0.000
_refine_ls_structure_factor_coef Fsqd
_refine_ls_weighting_details 'calc w=1/[\s^2^(Fo^2^)+(0.1246P)^2^+20.0924P] where P=(Fo^2^+2Fc^2^)/3'
_refine_ls_weighting_scheme calc
_refine_ls_wR_factor_gt 0.1841
_refine_ls_wR_factor_ref 0.1883
_reflns_number_gt 7784
_reflns_number_total 8099
_reflns_threshold_expression >2sigma(I)
_cod_data_source_file ic060530hsup1.cif
_cod_data_source_block a
_cod_depositor_comments
;
The following automatic conversions were performed:

'_symmetry_cell_setting' value 'Cubic' changed to 'cubic' according
to /home/saulius/struct/CIF-dictionaries/cif_core.dic dictionary
named 'cif_core.dic' version 2.4.2 from
2011-04-26.

'_exptl_absorpt_correction_type' value 'Multi-scan'
changed to 'multi-scan' according to
/home/saulius/struct/CIF-dictionaries/cif_core.dic dictionary named
'cif_core.dic' version 2.4.2 from 2011-04-26.

Automatic conversion script
Id: cif_fix_values 1891 2012-01-12 08:04:46Z andrius 
;
_cod_original_sg_symbol_H-M p2(1)3
_cod_original_formula_sum 'C54 H66.50 Cl2.50 Co4 N9 Na O30'
_cod_database_code 4332567

loop_
_symmetry_equiv_pos_as_xyz
'x, y, z'
'-x+1/2, -y, z+1/2'
'-x, y+1/2, -z+1/2'
'x+1/2, -y+1/2, -z'
'z, x, y'
'z+1/2, -x+1/2, -y'
'-z+1/2, -x, y+1/2'
'-z, x+1/2, -y+1/2'
'y, z, x'
'-y, z+1/2, -x+1/2'
'y+1/2, -z+1/2, -x'
'-y+1/2, -z, x+1/2'

loop_
_atom_site_label
_atom_site_type_symbol
_atom_site_fract_x
_atom_site_fract_y
_atom_site_fract_z
_atom_site_U_iso_or_equiv
_atom_site_adp_type
_atom_site_occupancy
_atom_site_symmetry_multiplicity
_atom_site_calc_flag
_atom_site_refinement_flags
Co1 Co 0.48160(4) 0.11350(3) 0.56298(3) 0.0365(2) Uani 1 1 d .
Co2 Co 0.57041(3) 0.10848(4) 0.02469(3) 0.0392(2) Uani 1 1 d .
Co3 Co 0.53278(3) -0.03278(3) 0.03278(3) 0.0394(3) Uani 1 3 d S
Co4 Co 0.53821(3) 0.03821(3) 0.46179(3) 0.0386(3) Uani 1 3 d S
Cl1 Cl 0.30751(7) 0.19249(7) 0.80751(7) 0.0521(7) Uani 1 3 d S
Cl2 Cl 0.8316(2) -0.3316(2) 0.3316(2) 0.098(2) Uani 0.60 3 d SP
Cl3 Cl 0.8134(4) -0.3134(4) 0.3134(4) 0.098(2) Uani 0.40 3 d SP
Cl4 Cl 0.78116(18) -0.0209(2) 0.24567(19) 0.0891(13) Uani 0.60 1 d PD
Cl5 Cl 0.7371(3) 0.0776(5) 0.3139(3) 0.121(3) Uani 0.40 1 d PD
Na1 Na 0.61600(18) 0.11600(18) 0.38400(18) 0.100(2) Uani 1 3 d S
Na2 Na 0.6082(2) -0.1082(2) 0.1082(2) 0.108(3) Uiso 1 3 d S
N1 N 0.4785(2) 0.07365(19) 0.64550(19) 0.0327(10) Uani 1 1 d .
N2 N 0.5516(2) 0.1495(2) 0.6044(3) 0.0445(12) Uani 1 1 d .
N3 N 0.4321(2) 0.1680(2) 0.6089(2) 0.0421(12) Uani 1 1 d .
N4 N 0.6400(2) 0.1139(2) -0.0337(2) 0.0397(11) Uani 1 1 d .
N5 N 0.5335(2) 0.1506(2) -0.0453(2) 0.0417(11) Uani 1 1 d .
N6 N 0.6035(2) 0.1879(2) 0.0441(2) 0.0479(13) Uani 1 1 d .
C1 C 0.5430(2) 0.0125(2) 0.5911(3) 0.0362(13) Uani 1 1 d .
C2 C 0.5824(2) 0.0341(2) -0.0679(3) 0.0363(12) Uani 1 1 d .
C3 C 0.5029(7) 0.2111(5) 0.4129(5) 0.102(4) Uani 1 1 d .
H3A H 0.4783 0.2390 0.4281 0.153 Uiso 1 1 calc R
H3B H 0.4895 0.1997 0.3768 0.153 Uiso 1 1 calc R
H3C H 0.5398 0.2265 0.4093 0.153 Uiso 1 1 calc R
C4 C 0.6504(5) 0.0225(6) 0.1634(5) 0.099(4) Uani 1 1 d .
H4A H 0.6712 0.0564 0.1687 0.148 Uiso 1 1 calc R
H4B H 0.6758 -0.0077 0.1560 0.148 Uiso 1 1 calc R
H4C H 0.6293 0.0144 0.1966 0.148 Uiso 1 1 calc R
C5 C 0.4806(3) 0.1514(3) -0.0635(3) 0.0514(16) Uani 1 1 d .
H5A H 0.4535 0.1327 -0.0427 0.062 Uiso 1 1 calc R
C6 C 0.5727(3) 0.1766(3) -0.0757(3) 0.0412(13) Uani 1 1 d .
C7 C 0.5050(3) 0.2029(3) -0.1432(3) 0.0508(17) Uani 1 1 d .
H7A H 0.4956 0.2190 -0.1773 0.061 Uiso 1 1 calc R
C8 C 0.5602(3) 0.2035(3) -0.1243(3) 0.0525(16) Uani 1 1 d .
H8A H 0.5879 0.2218 -0.1445 0.063 Uiso 1 1 calc R
C9 C 0.4649(3) 0.1779(3) -0.1105(3) 0.0516(17) Uani 1 1 d .
H9A H 0.4274 0.1794 -0.1207 0.062 Uiso 1 1 calc R
C10 C 0.6365(4) 0.2607(3) 0.1025(4) 0.065(2) Uani 1 1 d .
H10A H 0.6366 0.2786 0.1370 0.078 Uiso 1 1 calc R
C11 C 0.6682(3) 0.2802(3) 0.0598(4) 0.059(2) Uani 1 1 d .
H11A H 0.6907 0.3115 0.0653 0.070 Uiso 1 1 calc R
C12 C 0.6678(3) 0.2544(3) 0.0083(3) 0.0495(17) Uani 1 1 d .
H12A H 0.6885 0.2682 -0.0215 0.059 Uiso 1 1 calc R
C13 C 0.6955(3) 0.1032(3) -0.0074(3) 0.0441(14) Uiso 1 1 d .
H13A H 0.6945 0.1107 0.0325 0.053 Uiso 1 1 calc R
H13B H 0.7244 0.1261 -0.0244 0.053 Uiso 1 1 calc R
C14 C 0.7057(3) 0.0419(3) -0.0186(3) 0.0558(17) Uiso 1 1 d .
H14A H 0.7451 0.0328 -0.0154 0.067 Uiso 1 1 calc R
H14B H 0.6846 0.0187 0.0072 0.067 Uiso 1 1 calc R
C15 C 0.6350(3) 0.2071(3) 0.0029(3) 0.0441(15) Uani 1 1 d .
C16 C 0.6857(3) 0.0345(3) -0.0766(3) 0.0546(18) Uani 1 1 d .
H16A H 0.6767 -0.0044 -0.0841 0.066 Uiso 1 1 calc R
H16B H 0.7136 0.0470 -0.1033 0.066 Uiso 1 1 calc R
C17 C 0.6046(4) 0.2144(3) 0.0941(3) 0.0548(17) Uani 1 1 d .
H17A H 0.5830 0.2006 0.1234 0.066 Uiso 1 1 calc R
C18 C 0.6322(3) 0.0719(3) -0.0791(3) 0.0416(13) Uani 1 1 d .
H18A H 0.6288 0.0903 -0.1156 0.050 Uiso 1 1 calc R
C19 C 0.6326(3) 0.1723(3) -0.0505(3) 0.0415(14) Uani 1 1 d .
C20 C 0.6114(3) 0.0292(4) 0.1151(3) 0.0547(18) Uani 1 1 d .
C21 C 0.6338(4) 0.1917(4) 0.6731(5) 0.078(3) Uani 1 1 d .
H21A H 0.6621 0.2051 0.6962 0.093 Uiso 1 1 calc R
C22 C 0.5848(3) 0.1717(3) 0.6965(4) 0.0571(18) Uani 1 1 d .
H22A H 0.5791 0.1730 0.7350 0.068 Uiso 1 1 calc R
C23 C 0.3610(3) 0.2358(3) 0.6261(4) 0.0555(18) Uani 1 1 d .
H23A H 0.3326 0.2590 0.6131 0.067 Uiso 1 1 calc R
C24 C 0.3748(3) 0.2342(3) 0.6813(3) 0.0531(17) Uani 1 1 d .
H24A H 0.3553 0.2571 0.7059 0.064 Uiso 1 1 calc R
C25 C 0.5439(3) 0.1496(2) 0.6607(3) 0.0438(14) Uani 1 1 d .
C26 C 0.4165(3) 0.2000(3) 0.7026(3) 0.0516(16) Uani 1 1 d .
H26A H 0.4257 0.1993 0.7404 0.062 Uiso 1 1 calc R
C27 C 0.3905(3) 0.2021(3) 0.5907(3) 0.0487(15) Uani 1 1 d .
H27A H 0.3818 0.2025 0.5528 0.058 Uiso 1 1 calc R
C28 C 0.4926(3) -0.0207(3) 0.6778(3) 0.0481(16) Uani 1 1 d .
H28A H 0.5095 -0.0560 0.6671 0.058 Uiso 1 1 calc R
H28B H 0.4931 -0.0172 0.7182 0.058 Uiso 1 1 calc R
C29 C 0.4430(3) 0.1673(3) 0.6639(3) 0.0451(15) Uani 1 1 d .
C30 C 0.6409(3) 0.1920(4) 0.6164(5) 0.068(2) Uani 1 1 d .
H30A H 0.6732 0.2068 0.6006 0.082 Uiso 1 1 calc R
C31 C 0.5986(3) 0.1696(3) 0.5826(3) 0.0520(17) Uani 1 1 d .
H31A H 0.6035 0.1688 0.5440 0.062 Uiso 1 1 calc R
C32 C 0.5218(3) 0.0292(2) 0.6493(3) 0.0383(13) Uani 1 1 d .
H32A H 0.5531 0.0421 0.6724 0.046 Uiso 1 1 calc R
C33 C 0.4897(3) 0.1254(3) 0.6797(3) 0.0424(14) Uani 1 1 d .
C34 C 0.4232(3) 0.0476(3) 0.6587(3) 0.0425(14) Uani 1 1 d .
H34A H 0.3950 0.0589 0.6319 0.051 Uiso 1 1 calc R
H34B H 0.4109 0.0578 0.6960 0.051 Uiso 1 1 calc R
C35 C 0.4345(3) -0.0152(3) 0.6549(3) 0.0465(15) Uani 1 1 d .
H35A H 0.4079 -0.0362 0.6773 0.056 Uiso 1 1 calc R
H35B H 0.4326 -0.0281 0.6165 0.056 Uiso 1 1 calc R
C36 C 0.5044(4) 0.1625(3) 0.4505(3) 0.0555(19) Uani 1 1 d .
O1 O 0.4832(3) 0.1651(3) 0.4964(3) 0.0786(18) Uani 1 1 d .
O2 O 0.5306(4) 0.1185(3) 0.4331(4) 0.095(2) Uani 1 1 d .
O3 O 0.4869(2) 0.1172(2) 0.73711(18) 0.0503(11) Uani 1 1 d .
H3D H 0.5131 0.0973 0.7471 0.075 Uiso 1 1 calc R
O4 O 0.57409(19) -0.02854(19) 0.58884(18) 0.0426(10) Uani 1 1 d .
O5 O 0.52730(18) 0.04182(17) 0.54925(17) 0.0379(9) Uani 1 1 d .
O6 O 0.6739(2) 0.1912(2) -0.0870(2) 0.0547(12) Uani 1 1 d .
H6A H 0.6681 0.1785 -0.1183 0.082 Uiso 1 1 calc R
O7 O 0.6109(2) 0.0767(3) 0.0920(2) 0.0640(14) Uani 1 1 d .
O8 O 0.56543(19) 0.00553(19) -0.10819(19) 0.0432(10) Uani 1 1 d .
O9 O 0.56252(18) 0.03159(18) -0.01936(18) 0.0409(9) Uani 1 1 d .
O10 O 0.5841(2) -0.0109(2) 0.0989(2) 0.0588(13) Uani 1 1 d .
O11 O 0.2734(2) 0.2266(2) 0.7734(2) 0.063(2) Uani 1 3 d S
O12 O 0.3575(3) 0.2232(3) 0.8204(3) 0.0694(16) Uani 1 1 d .
O13 O 0.7018(7) 0.0739(7) 0.3555(6) 0.205(7) Uiso 1 1 d D
O14 O 0.7121(12) 0.1121(11) 0.2693(9) 0.163(12) Uiso 0.40 1 d PD
O15 O 0.7891(9) 0.1049(15) 0.3289(15) 0.29(3) Uiso 0.40 1 d PD
O16 O 0.7549(12) 0.0250(9) 0.2825(10) 0.31(2) Uiso 0.60 1 d PD
O17 O 0.8171(5) -0.0545(5) 0.2709(5) 0.156(4) Uiso 1 1 d D
O18 O 0.7953(16) 0.0035(15) 0.1945(10) 0.23(3) Uiso 0.30 1 d PD
O19 O 0.7282(9) -0.0543(12) 0.2363(16) 0.170(17) Uiso 0.30 1 d PD
O20 O 0.8508(9) -0.2740(9) 0.3000(9) 0.150(6) Uiso 0.67 1 d P
O21 O 0.8110(10) -0.3041(9) 0.3751(9) 0.157(7) Uiso 0.67 1 d P
O22 O 0.7090(9) -0.1092(9) 0.1215(8) 0.223(8) Uiso 1 1 d .
O23 O 0.5693(2) 0.0523(3) 0.7823(2) 0.0646(14) Uani 1 1 d .
O24 O 0.8239(4) -0.1655(4) 0.3048(3) 0.108(3) Uani 1 1 d .
O25 O 0.7843(10) 0.2157(10) 0.7157(10) 0.102(10) Uani 0.50 3 d SP
O26 O 0.7489(8) 0.2511(8) 0.7511(8) 0.087(7) Uani 0.50 3 d SP

loop_
_atom_site_aniso_label
_atom_site_aniso_U_11
_atom_site_aniso_U_22
_atom_site_aniso_U_33
_atom_site_aniso_U_23
_atom_site_aniso_U_13
_atom_site_aniso_U_12
Co1 0.0431(4) 0.0300(4) 0.0362(4) -0.0003(3) 0.0006(3) -0.0006(3)
Co2 0.0378(4) 0.0415(4) 0.0383(4) -0.0031(3) -0.0004(3) -0.0040(3)
Co3 0.0394(3) 0.0394(3) 0.0394(3) 0.0028(3) -0.0028(3) 0.0028(3)
Co4 0.0386(3) 0.0386(3) 0.0386(3) 0.0045(3) 0.0045(3) -0.0045(3)
Cl1 0.0521(7) 0.0521(7) 0.0521(7) 0.0041(7) -0.0041(7) 0.0041(7)
Cl2 0.098(2) 0.098(2) 0.098(2) 0.009(2) -0.009(2) 0.009(2)
Cl3 0.098(2) 0.098(2) 0.098(2) 0.009(2) -0.009(2) 0.009(2)
Cl4 0.071(2) 0.108(3) 0.088(3) 0.041(3) -0.019(2) -0.005(2)
Cl5 0.076(4) 0.208(11) 0.080(4) 0.013(6) 0.017(3) 0.024(5)
Na1 0.100(2) 0.100(2) 0.100(2) 0.018(2) 0.018(2) -0.018(2)
N1 0.033(2) 0.032(2) 0.033(2) -0.0026(19) -0.0003(19) -0.001(2)
N2 0.046(3) 0.031(3) 0.056(3) 0.001(2) 0.002(3) -0.001(2)
N3 0.046(3) 0.035(3) 0.046(3) -0.002(2) -0.005(2) -0.002(2)
N4 0.033(2) 0.042(3) 0.044(3) 0.000(2) -0.005(2) -0.003(2)
N5 0.037(3) 0.042(3) 0.046(3) -0.003(2) -0.007(2) -0.003(2)
N6 0.042(3) 0.052(3) 0.050(3) -0.004(3) -0.008(3) -0.001(2)
C1 0.034(3) 0.031(3) 0.043(3) -0.002(2) -0.001(2) -0.007(2)
C2 0.031(3) 0.033(3) 0.046(3) -0.001(3) 0.001(2) 0.004(2)
C3 0.169(13) 0.064(6) 0.073(6) 0.018(5) 0.000(7) -0.005(7)
C4 0.088(7) 0.126(10) 0.083(7) 0.037(7) -0.031(6) -0.050(7)
C5 0.040(3) 0.046(4) 0.068(5) -0.009(3) -0.008(3) 0.004(3)
C6 0.040(3) 0.039(3) 0.044(3) -0.001(3) -0.004(3) 0.004(3)
C7 0.057(4) 0.049(4) 0.046(4) -0.001(3) -0.010(3) 0.018(3)
C8 0.066(4) 0.042(4) 0.049(4) -0.001(3) -0.003(3) 0.000(3)
C9 0.047(4) 0.051(4) 0.057(4) -0.007(3) -0.024(3) 0.011(3)
C10 0.064(5) 0.054(4) 0.078(6) -0.021(4) -0.019(4) 0.020(4)
C11 0.045(4) 0.038(3) 0.093(6) -0.004(4) -0.022(4) -0.002(3)
C12 0.040(3) 0.037(3) 0.072(5) 0.004(3) -0.012(3) -0.001(3)
C15 0.030(3) 0.043(3) 0.060(4) 0.004(3) -0.010(3) 0.007(3)
C16 0.038(3) 0.049(4) 0.077(5) -0.012(4) 0.013(3) 0.002(3)
C17 0.063(4) 0.052(4) 0.050(4) -0.009(3) -0.006(3) -0.004(3)
C18 0.034(3) 0.041(3) 0.050(4) 0.001(3) 0.002(3) 0.003(3)
C19 0.036(3) 0.040(3) 0.048(3) -0.001(3) -0.001(3) -0.001(3)
C20 0.046(4) 0.075(5) 0.043(4) 0.021(4) -0.012(3) -0.014(4)
C21 0.064(5) 0.073(6) 0.096(7) 0.017(5) -0.039(5) -0.022(5)
C22 0.052(4) 0.051(4) 0.068(5) -0.006(4) -0.017(4) -0.008(3)
C23 0.047(4) 0.048(4) 0.071(5) 0.001(3) -0.009(4) 0.005(3)
C24 0.045(4) 0.050(4) 0.064(5) -0.008(3) 0.007(3) 0.003(3)
C25 0.047(3) 0.029(3) 0.056(4) 0.000(3) -0.007(3) 0.004(3)
C26 0.055(4) 0.050(4) 0.050(4) -0.011(3) -0.004(3) 0.004(3)
C27 0.049(4) 0.041(3) 0.056(4) 0.003(3) -0.012(3) 0.003(3)
C28 0.059(4) 0.043(3) 0.043(3) 0.010(3) 0.011(3) 0.005(3)
C29 0.043(3) 0.034(3) 0.058(4) -0.008(3) -0.003(3) 0.002(3)
C30 0.048(4) 0.059(5) 0.097(7) 0.014(5) -0.007(4) -0.017(4)
C31 0.049(4) 0.040(3) 0.067(5) 0.001(3) 0.002(3) -0.002(3)
C32 0.044(3) 0.033(3) 0.038(3) 0.002(2) 0.004(3) -0.004(3)
C33 0.046(3) 0.042(3) 0.039(3) -0.007(3) -0.003(3) 0.003(3)
C34 0.042(3) 0.050(4) 0.035(3) 0.005(3) 0.004(3) -0.007(3)
C35 0.053(4) 0.040(3) 0.046(3) -0.001(3) 0.008(3) -0.011(3)
C36 0.085(5) 0.045(4) 0.037(4) 0.005(3) 0.009(3) -0.015(4)
O1 0.102(5) 0.062(3) 0.072(4) 0.000(3) 0.000(4) -0.013(3)
O2 0.107(6) 0.062(4) 0.116(6) 0.027(4) 0.042(5) 0.006(4)
O3 0.059(3) 0.058(3) 0.034(2) -0.009(2) -0.003(2) 0.007(2)
O4 0.043(2) 0.044(2) 0.040(2) -0.0007(18) 0.0007(18) 0.004(2)
O5 0.045(2) 0.0336(19) 0.035(2) -0.0003(16) 0.0004(18) 0.0013(18)
O6 0.049(3) 0.054(3) 0.062(3) 0.002(2) 0.006(2) -0.005(2)
O7 0.064(3) 0.081(4) 0.047(3) 0.005(3) -0.018(2) -0.018(3)
O8 0.047(2) 0.044(2) 0.040(2) -0.0074(19) 0.0010(19) -0.0092(19)
O9 0.042(2) 0.040(2) 0.041(2) -0.0038(18) 0.0057(18) -0.0049(18)
O10 0.061(3) 0.065(3) 0.050(3) 0.008(2) -0.018(2) 0.000(3)
O11 0.063(2) 0.063(2) 0.063(2) 0.011(2) -0.011(2) 0.011(2)
O12 0.058(3) 0.081(4) 0.070(4) -0.016(3) -0.005(3) -0.010(3)
O23 0.058(3) 0.079(4) 0.057(3) 0.016(3) -0.011(3) 0.007(3)
O24 0.092(5) 0.155(8) 0.078(5) -0.002(5) -0.001(4) -0.010(5)
O25 0.102(10) 0.102(10) 0.102(10) 0.044(13) -0.044(13) -0.044(13)
O26 0.087(7) 0.087(7) 0.087(7) 0.008(9) -0.008(9) -0.008(9)

loop_
_atom_type_symbol
_atom_type_description
_atom_type_scat_dispersion_real
_atom_type_scat_dispersion_imag
_atom_type_scat_source
C C 0.0033 0.0016 'International Tables Vol C Tables 4.2.6.8 and 6.1.1.4'
H H 0.0000 0.0000 'International Tables Vol C Tables 4.2.6.8 and 6.1.1.4'
N N 0.0061 0.0033 'International Tables Vol C Tables 4.2.6.8 and 6.1.1.4'
O O 0.0106 0.0060 'International Tables Vol C Tables 4.2.6.8 and 6.1.1.4'
Cl Cl 0.1484 0.1585 'International Tables Vol C Tables 4.2.6.8 and 6.1.1.4'
Co Co 0.3494 0.9721 'International Tables Vol C Tables 4.2.6.8 and 6.1.1.4'
Na Na 0.0362 0.0249 'International Tables Vol C Tables 4.2.6.8 and 6.1.1.4'

loop_
_geom_angle_atom_site_label_1
_geom_angle_atom_site_label_2
_geom_angle_atom_site_label_3
_geom_angle
_geom_angle_site_symmetry_1
_geom_angle_site_symmetry_3
O1 Co1 O5 112.0(2) . .
O1 Co1 N3 92.5(3) . .
O5 Co1 N3 155.54(19) . .
O1 Co1 O4 88.9(2) . 8_645
O5 Co1 O4 89.41(17) . 8_645
N3 Co1 O4 91.8(2) . 8_645
O1 Co1 N2 96.0(3) . .
O5 Co1 N2 89.64(19) . .
N3 Co1 N2 87.0(2) . .
O4 Co1 N2 175.0(2) 8_645 .
O1 Co1 N1 167.9(2) . .
O5 Co1 N1 78.43(17) . .
N3 Co1 N1 77.19(19) . .
O4 Co1 N1 97.53(18) 8_645 .
N2 Co1 N1 77.5(2) . .
O7 Co2 O8 92.5(2) . 12_554
O7 Co2 N6 89.1(2) . .
O8 Co2 N6 103.3(2) 12_554 .
O7 Co2 O9 96.4(2) . .
O8 Co2 O9 98.80(17) 12_554 .
N6 Co2 O9 157.0(2) . .
O7 Co2 N5 173.4(2) . .
O8 Co2 N5 90.4(2) 12_554 .
N6 Co2 N5 84.5(2) . .
O9 Co2 N5 89.02(19) . .
O7 Co2 N4 99.6(2) . .
O8 Co2 N4 167.81(19) 12_554 .
N6 Co2 N4 78.5(2) . .
O9 Co2 N4 78.57(18) . .
N5 Co2 N4 77.7(2) . .
O10 Co3 O10 83.7(2) 12_554 .
O10 Co3 O10 83.7(2) 12_554 6
O10 Co3 O10 83.7(2) . 6
O10 Co3 O9 91.5(2) 12_554 6
O10 Co3 O9 174.8(2) . 6
O10 Co3 O9 93.89(19) 6 6
O10 Co3 O9 93.89(19) 12_554 12_554
O10 Co3 O9 91.5(2) . 12_554
O10 Co3 O9 174.8(2) 6 12_554
O9 Co3 O9 90.81(17) 6 12_554
O10 Co3 O9 174.8(2) 12_554 .
O10 Co3 O9 93.89(19) . .
O10 Co3 O9 91.5(2) 6 .
O9 Co3 O9 90.81(17) 6 .
O9 Co3 O9 90.81(17) 12_554 .
O10 Co3 Na2 50.37(16) 12_554 .
O10 Co3 Na2 50.37(16) . .
O10 Co3 Na2 50.37(16) 6 .
O9 Co3 Na2 124.69(12) 6 .
O9 Co3 Na2 124.69(12) 12_554 .
O9 Co3 Na2 124.69(12) . .
O2 Co4 O2 78.3(3) 11_556 .
O2 Co4 O2 78.3(3) 11_556 8_645
O2 Co4 O2 78.3(3) . 8_645
O2 Co4 O5 167.1(3) 11_556 8_645
O2 Co4 O5 90.8(3) . 8_645
O2 Co4 O5 106.5(3) 8_645 8_645
O2 Co4 O5 106.5(3) 11_556 11_556
O2 Co4 O5 167.1(3) . 11_556
O2 Co4 O5 90.8(3) 8_645 11_556
O5 Co4 O5 85.59(17) 8_645 11_556
O2 Co4 O5 90.8(3) 11_556 .
O2 Co4 O5 106.5(3) . .
O2 Co4 O5 167.1(3) 8_645 .
O5 Co4 O5 85.59(17) 8_645 .
O5 Co4 O5 85.59(17) 11_556 .
O2 Co4 Na1 46.8(2) 11_556 .
O2 Co4 Na1 46.8(2) . .
O2 Co4 Na1 46.8(2) 8_645 .
O5 Co4 Na1 128.33(12) 8_645 .
O5 Co4 Na1 128.33(12) 11_556 .
O5 Co4 Na1 128.33(12) . .
O11 Cl1 O12 108.0(3) . 12_565
O11 Cl1 O12 108.0(3) . .
O12 Cl1 O12 110.9(3) 12_565 .
O11 Cl1 O12 108.0(3) . 6_456
O12 Cl1 O12 110.9(3) 12_565 6_456
O12 Cl1 O12 110.9(3) . 6_456
Cl3 Cl2 O21 87.2(11) . 12_554
Cl3 Cl2 O21 87.2(11) . .
O21 Cl2 O21 119.76(19) 12_554 .
Cl3 Cl2 O21 87.2(11) . 6
O21 Cl2 O21 119.76(19) 12_554 6
O21 Cl2 O21 119.76(18) . 6
Cl3 Cl2 O20 53.7(8) . 6
O21 Cl2 O20 40.4(11) 12_554 6
O21 Cl2 O20 128.8(15) . 6
O21 Cl2 O20 92.8(14) 6 6
Cl3 Cl2 O20 53.7(8) . 12_554
O21 Cl2 O20 92.8(14) 12_554 12_554
O21 Cl2 O20 40.4(11) . 12_554
O21 Cl2 O20 128.8(15) 6 12_554
O20 Cl2 O20 88.6(12) 6 12_554
Cl3 Cl2 O20 53.7(8) . .
O21 Cl2 O20 128.8(15) 12_554 .
O21 Cl2 O20 92.8(14) . .
O21 Cl2 O20 40.4(11) 6 .
O20 Cl2 O20 88.6(12) 6 .
O20 Cl2 O20 88.6(12) 12_554 .
Cl2 Cl3 O20 99.2(12) . 6
Cl2 Cl3 O20 99.2(12) . 12_554
O20 Cl3 O20 117.5(7) 6 12_554
Cl2 Cl3 O20 99.2(12) . .
O20 Cl3 O20 117.5(7) 6 .
O20 Cl3 O20 117.5(7) 12_554 .
Cl2 Cl3 O21 62.5(11) . 12_554
O20 Cl3 O21 43.7(11) 6 12_554
O20 Cl3 O21 99.1(14) 12_554 12_554
O20 Cl3 O21 141.9(15) . 12_554
Cl2 Cl3 O21 62.5(11) . .
O20 Cl3 O21 141.9(15) 6 .
O20 Cl3 O21 43.7(11) 12_554 .
O20 Cl3 O21 99.1(14) . .
O21 Cl3 O21 100.4(14) 12_554 .
Cl2 Cl3 O21 62.5(11) . 6
O20 Cl3 O21 99.1(14) 6 6
O20 Cl3 O21 141.9(15) 12_554 6
O20 Cl3 O21 43.7(11) . 6
O21 Cl3 O21 100.4(14) 12_554 6
O21 Cl3 O21 100.4(14) . 6
O17 Cl4 O18 119.7(14) . .
O17 Cl4 O19 106.9(12) . .
O18 Cl4 O19 107.0(14) . .
O17 Cl4 O16 115.9(11) . .
O18 Cl4 O16 107.6(13) . .
O19 Cl4 O16 96.9(12) . .
O13 Cl5 O15 113.2(14) . .
O13 Cl5 O14 109.1(12) . .
O15 Cl5 O14 105.9(14) . .
O13 Cl5 O16 119.9(14) . .
O15 Cl5 O16 104.8(13) . .
O14 Cl5 O16 102.6(12) . .
O2 Na1 O2 66.6(3) 8_645 11_556
O2 Na1 O2 66.6(3) 8_645 .
O2 Na1 O2 66.6(3) 11_556 .
O2 Na1 O13 90.9(4) 8_645 11_556
O2 Na1 O13 154.0(5) 11_556 11_556
O2 Na1 O13 93.2(5) . 11_556
O2 Na1 O13 93.2(5) 8_645 .
O2 Na1 O13 90.9(4) 11_556 .
O2 Na1 O13 154.0(5) . .
O13 Na1 O13 103.8(5) 11_556 .
O2 Na1 O13 154.0(5) 8_645 8_645
O2 Na1 O13 93.2(5) 11_556 8_645
O2 Na1 O13 90.9(4) . 8_645
O13 Na1 O13 103.8(5) 11_556 8_645
O13 Na1 O13 103.8(5) . 8_645
O2 Na1 Co4 39.34(19) 8_645 .
O2 Na1 Co4 39.34(19) 11_556 .
O2 Na1 Co4 39.34(19) . .
O13 Na1 Co4 114.7(4) 11_556 .
O13 Na1 Co4 114.7(4) . .
O13 Na1 Co4 114.7(4) 8_645 .
O10 Na2 O10 69.9(3) 12_554 6
O10 Na2 O10 69.9(3) 12_554 .
O10 Na2 O10 69.9(3) 6 .
O10 Na2 O22 172.0(6) 12_554 .
O10 Na2 O22 102.7(5) 6 .
O10 Na2 O22 105.0(5) . .
O10 Na2 O22 105.0(5) 12_554 12_554
O10 Na2 O22 172.0(6) 6 12_554
O10 Na2 O22 102.7(5) . 12_554
O22 Na2 O22 81.9(8) . 12_554
O10 Na2 O22 102.7(5) 12_554 6
O10 Na2 O22 105.0(5) 6 6
O10 Na2 O22 172.0(6) . 6
O22 Na2 O22 81.9(8) . 6
O22 Na2 O22 81.9(8) 12_554 6
O10 Na2 Co3 41.43(19) 12_554 .
O10 Na2 Co3 41.43(19) 6 .
O10 Na2 Co3 41.43(19) . .
O22 Na2 Co3 130.8(5) . .
O22 Na2 Co3 130.8(5) 12_554 .
O22 Na2 Co3 130.8(5) 6 .
C32 N1 C34 107.7(4) . .
C32 N1 C33 115.4(5) . .
C34 N1 C33 112.6(5) . .
C32 N1 Co1 110.0(3) . .
C34 N1 Co1 113.7(4) . .
C33 N1 Co1 97.2(3) . .
C31 N2 C25 120.2(6) . .
C31 N2 Co1 129.0(5) . .
C25 N2 Co1 110.8(4) . .
C29 N3 C27 117.7(6) . .
C29 N3 Co1 113.4(4) . .
C27 N3 Co1 128.8(5) . .
C19 N4 C18 115.3(5) . .
C19 N4 C13 112.8(5) . .
C18 N4 C13 107.6(5) . .
C19 N4 Co2 98.1(4) . .
C18 N4 Co2 109.4(4) . .
C13 N4 Co2 113.6(4) . .
C5 N5 C6 118.6(6) . .
C5 N5 Co2 130.6(5) . .
C6 N5 Co2 110.7(4) . .
C15 N6 C17 119.0(6) . .
C15 N6 Co2 111.3(5) . .
C17 N6 Co2 128.5(5) . .
O4 C1 O5 125.4(6) . .
O4 C1 C32 116.6(5) . .
O5 C1 C32 118.0(5) . .
O8 C2 O9 124.4(5) . .
O8 C2 C18 116.3(5) . .
O9 C2 C18 119.2(6) . .
C36 C3 H3A 109.5 . .
C36 C3 H3B 109.5 . .
H3A C3 H3B 109.5 . .
C36 C3 H3C 109.5 . .
H3A C3 H3C 109.5 . .
H3B C3 H3C 109.5 . .
C20 C4 H4A 109.5 . .
C20 C4 H4B 109.5 . .
H4A C4 H4B 109.5 . .
C20 C4 H4C 109.5 . .
H4A C4 H4C 109.5 . .
H4B C4 H4C 109.5 . .
N5 C5 C9 122.9(7) . .
N5 C5 H5A 118.5 . .
C9 C5 H5A 118.5 . .
N5 C6 C8 122.0(6) . .
N5 C6 C19 113.8(5) . .
C8 C6 C19 124.3(6) . .
C9 C7 C8 118.7(6) . .
C9 C7 H7A 120.6 . .
C8 C7 H7A 120.6 . .
C6 C8 C7 118.6(7) . .
C6 C8 H8A 120.7 . .
C7 C8 H8A 120.7 . .
C5 C9 C7 119.0(7) . .
C5 C9 H9A 120.5 . .
C7 C9 H9A 120.5 . .
C11 C10 C17 118.9(8) . .
C11 C10 H10A 120.5 . .
C17 C10 H10A 120.5 . .
C10 C11 C12 121.0(7) . .
C10 C11 H11A 119.5 . .
C12 C11 H11A 119.5 . .
C11 C12 C15 117.0(8) . .
C11 C12 H12A 121.5 . .
C15 C12 H12A 121.5 . .
N4 C13 C14 103.6(6) . .
N4 C13 H13A 111.0 . .
C14 C13 H13A 111.0 . .
N4 C13 H13B 111.0 . .
C14 C13 H13B 111.0 . .
H13A C13 H13B 109.0 . .
C16 C14 C13 103.4(6) . .
C16 C14 H14A 111.1 . .
C13 C14 H14A 111.1 . .
C16 C14 H14B 111.1 . .
C13 C14 H14B 111.1 . .
H14A C14 H14B 109.0 . .
N6 C15 C12 122.6(7) . .
N6 C15 C19 114.4(6) . .
C12 C15 C19 123.1(7) . .
C14 C16 C18 103.3(6) . .
C14 C16 H16A 111.1 . .
C18 C16 H16A 111.1 . .
C14 C16 H16B 111.1 . .
C18 C16 H16B 111.1 . .
H16A C16 H16B 109.1 . .
N6 C17 C10 121.5(8) . .
N6 C17 H17A 119.3 . .
C10 C17 H17A 119.3 . .
N4 C18 C2 111.6(5) . .
N4 C18 C16 104.8(5) . .
C2 C18 C16 107.1(5) . .
N4 C18 H18A 111.0 . .
C2 C18 H18A 111.0 . .
C16 C18 H18A 111.0 . .
O6 C19 N4 113.2(5) . .
O6 C19 C15 108.8(5) . .
N4 C19 C15 106.6(5) . .
O6 C19 C6 112.8(5) . .
N4 C19 C6 106.3(5) . .
C15 C19 C6 108.9(5) . .
O10 C20 O7 124.3(6) . .
O10 C20 C4 119.5(8) . .
O7 C20 C4 116.1(8) . .
C30 C21 C22 120.7(8) . .
C30 C21 H21A 119.7 . .
C22 C21 H21A 119.7 . .
C21 C22 C25 118.2(8) . .
C21 C22 H22A 120.9 . .
C25 C22 H22A 120.9 . .
C24 C23 C27 117.2(7) . .
C24 C23 H23A 121.4 . .
C27 C23 H23A 121.4 . .
C23 C24 C26 123.3(7) . .
C23 C24 H24A 118.4 . .
C26 C24 H24A 118.4 . .
N2 C25 C22 120.7(7) . .
N2 C25 C33 114.9(6) . .
C22 C25 C33 124.4(7) . .
C29 C26 C24 115.0(7) . .
C29 C26 H26A 122.5 . .
C24 C26 H26A 122.5 . .
N3 C27 C23 122.4(7) . .
N3 C27 H27A 118.8 . .
C23 C27 H27A 118.8 . .
C35 C28 C32 101.1(5) . .
C35 C28 H28A 111.6 . .
C32 C28 H28A 111.6 . .
C35 C28 H28B 111.6 . .
C32 C28 H28B 111.6 . .
H28A C28 H28B 109.4 . .
N3 C29 C26 124.4(7) . .
N3 C29 C33 113.0(6) . .
C26 C29 C33 122.7(6) . .
C21 C30 C31 118.7(8) . .
C21 C30 H30A 120.7 . .
C31 C30 H30A 120.7 . .
N2 C31 C30 121.5(8) . .
N2 C31 H31A 119.3 . .
C30 C31 H31A 119.3 . .
N1 C32 C1 111.2(5) . .
N1 C32 C28 105.3(5) . .
C1 C32 C28 110.4(5) . .
N1 C32 H32A 110.0 . .
C1 C32 H32A 110.0 . .
C28 C32 H32A 110.0 . .
O3 C33 C25 113.6(6) . .
O3 C33 N1 114.2(5) . .
C25 C33 N1 107.9(5) . .
O3 C33 C29 107.4(5) . .
C25 C33 C29 107.6(5) . .
N1 C33 C29 105.7(5) . .
N1 C34 C35 104.0(5) . .
N1 C34 H34A 111.0 . .
C35 C34 H34A 111.0 . .
N1 C34 H34B 111.0 . .
C35 C34 H34B 111.0 . .
H34A C34 H34B 109.0 . .
C28 C35 C34 103.2(6) . .
C28 C35 H35A 111.1 . .
C34 C35 H35A 111.1 . .
C28 C35 H35B 111.1 . .
C34 C35 H35B 111.1 . .
H35A C35 H35B 109.1 . .
O1 C36 O2 122.5(7) . .
O1 C36 C3 120.2(9) . .
O2 C36 C3 117.3(8) . .
C36 O1 Co1 133.8(6) . .
C36 O2 Co4 134.2(6) . .
C36 O2 Na1 126.9(5) . .
Co4 O2 Na1 93.8(3) . .
C33 O3 H3D 109.5 . .
C1 O4 Co1 128.2(4) . 11_556
C1 O5 Co1 119.2(4) . .
C1 O5 Co4 135.8(4) . .
Co1 O5 Co4 104.94(18) . .
C19 O6 H6A 109.5 . .
C20 O7 Co2 133.5(5) . .
C2 O8 Co2 129.6(4) . 6
C2 O9 Co3 135.2(4) . .
C2 O9 Co2 112.5(4) . .
Co3 O9 Co2 111.64(19) . .
C20 O10 Co3 139.1(5) . .
C20 O10 Na2 126.9(5) . .
Co3 O10 Na2 88.2(3) . .
Cl5 O13 Na1 138.0(12) . .
Cl5 O16 Cl4 169(2) . .
O21 O20 Cl3 75.9(19) 6 .
O21 O20 Cl2 53.9(16) 6 .
Cl3 O20 Cl2 27.0(7) . .
O20 O21 Cl2 86(2) 12_554 .
O20 O21 Cl3 60.4(17) 12_554 .
Cl2 O21 Cl3 30.3(8) . .

loop_
_geom_bond_atom_site_label_1
_geom_bond_atom_site_label_2
_geom_bond_distance
_geom_bond_site_symmetry_2
Co1 O1 2.015(7) .
Co1 O5 2.059(4) .
Co1 N3 2.076(6) .
Co1 O4 2.099(4) 8_645
Co1 N2 2.127(6) .
Co1 N1 2.193(5) .
Co2 O7 2.028(5) .
Co2 O8 2.061(4) 12_554
Co2 N6 2.109(6) .
Co2 O9 2.128(4) .
Co2 N5 2.144(6) .
Co2 N4 2.175(5) .
Co3 O10 2.070(5) 12_554
Co3 O10 2.070(5) .
Co3 O10 2.070(5) 6
Co3 O9 2.105(4) 6
Co3 O9 2.105(4) 12_554
Co3 O9 2.105(4) .
Co3 Na2 3.126(10) .
Co4 O2 2.047(7) 11_556
Co4 O2 2.047(7) .
Co4 O2 2.047(7) 8_645
Co4 O5 2.110(4) 8_645
Co4 O5 2.110(4) 11_556
Co4 O5 2.110(4) .
Co4 Na1 3.222(8) .
Cl1 O11 1.414(10) .
Cl1 O12 1.436(6) 12_565
Cl1 O12 1.436(6) .
Cl1 O12 1.436(6) 6_456
Cl2 Cl3 0.753(14) .
Cl2 O21 1.33(2) 12_554
Cl2 O21 1.33(2) .
Cl2 O21 1.33(2) 6
Cl2 O20 1.64(2) 6
Cl2 O20 1.64(2) 12_554
Cl2 O20 1.64(2) .
Cl3 O20 1.34(2) 6
Cl3 O20 1.34(2) 12_554
Cl3 O20 1.34(2) .
Cl3 O21 1.49(2) 12_554
Cl3 O21 1.49(2) .
Cl3 O21 1.49(2) 6
Cl4 O17 1.322(11) .
Cl4 O18 1.397(15) .
Cl4 O19 1.513(15) .
Cl4 O16 1.542(12) .
Cl5 O13 1.309(13) .
Cl5 O15 1.452(15) .
Cl5 O14 1.474(15) .
Cl5 O16 1.523(13) .
Na1 O2 2.355(9) 8_645
Na1 O2 2.355(9) 11_556
Na1 O2 2.355(9) .
Na1 O13 2.385(16) 11_556
Na1 O13 2.385(16) .
Na1 O13 2.385(16) 8_645
Na2 O10 2.409(9) 12_554
Na2 O10 2.409(9) 6
Na2 O10 2.409(9) .
Na2 O22 2.43(2) .
Na2 O22 2.43(2) 12_554
Na2 O22 2.43(2) 6
N1 C32 1.487(8) .
N1 C34 1.496(8) .
N1 C33 1.508(8) .
N2 C31 1.329(9) .
N2 C25 1.358(9) .
N3 C29 1.343(9) .
N3 C27 1.355(9) .
N4 C19 1.465(8) .
N4 C18 1.492(8) .
N4 C13 1.493(8) .
N5 C5 1.337(9) .
N5 C6 1.340(9) .
N6 C15 1.322(9) .
N6 C17 1.354(10) .
C1 O4 1.232(8) .
C1 O5 1.280(7) .
C1 C32 1.534(8) .
C2 O8 1.249(8) .
C2 O9 1.255(8) .
C2 C18 1.522(8) .
C3 C36 1.470(12) .
C3 H3A 0.9600 .
C3 H3B 0.9600 .
C3 H3C 0.9600 .
C4 C20 1.495(11) .
C4 H4A 0.9600 .
C4 H4B 0.9600 .
C4 H4C 0.9600 .
C5 C9 1.345(11) .
C5 H5A 0.9300 .
C6 C8 1.362(10) .
C6 C19 1.558(9) .
C7 C9 1.375(11) .
C7 C8 1.395(11) .
C7 H7A 0.9300 .
C8 H8A 0.9300 .
C9 H9A 0.9300 .
C10 C11 1.357(13) .
C10 C17 1.360(12) .
C10 H10A 0.9300 .
C11 C12 1.377(12) .
C11 H11A 0.9300 .
C12 C15 1.383(10) .
C12 H12A 0.9300 .
C13 C14 1.509(10) .
C13 H13A 0.9700 .
C13 H13B 0.9700 .
C14 C16 1.479(11) .
C14 H14A 0.9700 .
C14 H14B 0.9700 .
C15 C19 1.525(10) .
C16 C18 1.563(9) .
C16 H16A 0.9700 .
C16 H16B 0.9700 .
C17 H17A 0.9300 .
C18 H18A 0.9800 .
C19 O6 1.395(8) .
C20 O10 1.223(9) .
C20 O7 1.261(9) .
C21 C30 1.366(15) .
C21 C22 1.383(13) .
C21 H21A 0.9300 .
C22 C25 1.405(10) .
C22 H22A 0.9300 .
C23 C24 1.360(12) .
C23 C27 1.367(11) .
C23 H23A 0.9300 .
C24 C26 1.387(11) .
C24 H24A 0.9300 .
C25 C33 1.490(10) .
C26 C29 1.368(10) .
C26 H26A 0.9300 .
C27 H27A 0.9300 .
C28 C35 1.499(10) .
C28 C32 1.542(9) .
C28 H28A 0.9700 .
C28 H28B 0.9700 .
C29 C33 1.546(9) .
C30 C31 1.403(12) .
C30 H30A 0.9300 .
C31 H31A 0.9300 .
C32 H32A 0.9800 .
C33 O3 1.389(8) .
C34 C35 1.527(9) .
C34 H34A 0.9700 .
C34 H34B 0.9700 .
C35 H35A 0.9700 .
C35 H35B 0.9700 .
C36 O1 1.213(10) .
C36 O2 1.295(11) .
O3 H3D 0.8200 .
O4 Co1 2.099(4) 11_556
O6 H6A 0.8200 .
O8 Co2 2.061(4) 6
O20 O21 1.06(3) 6
O21 O20 1.06(3) 12_554
O25 O26 1.47(4) .
